data_7001138
loop_
_publ_author_name
'Wu, Hua'
'Dong, Xian-Wu'
'Ma, Jian-Fang'
'Liu, Hai-Yan'
'Yang, Jin'
'Bai, Hong-Ye'

_publ_section_title
;
 Influence of anionic sulfonate-containing and nitrogen-containing
 mixed-ligands on the structures of silver coordination polymers
;
_journal_issue 17
_journal_name_full 'Dalton Transactions'
_journal_page_first 3162
_journal_page_last 3174
_journal_paper_doi 10.1039/b814942a
_journal_year 2009
_chemical_formula_moiety 'C20 H19 Ag N5 O5 S, C10 H14 Ag N4, H2 O '
_chemical_formula_sum 'C30 H35 Ag2 N9 O6 S'
_chemical_formula_weight 865.47
_chemical_melting_point ?
_chemical_name_systematic
;
?
;
_space_group_IT_number 14
_symmetry_cell_setting monoclinic
_symmetry_space_group_name_Hall '-P 2ybc'
_symmetry_space_group_name_H-M 'P 1 21/c 1'
_atom_sites_solution_hydrogens geom
_atom_sites_solution_primary direct
_atom_sites_solution_secondary difmap
_audit_creation_method SHELXL-97
_cell_angle_alpha 90.00
_cell_angle_beta 103.721(5)
_cell_angle_gamma 90.00
_cell_formula_units_Z 4
_cell_length_a 14.800(7)
_cell_length_b 13.999(8)
_cell_length_c 16.503(5)
_cell_measurement_reflns_used 6566
_cell_measurement_temperature 293(2)
_cell_measurement_theta_max 26.2
_cell_measurement_theta_min 1.4
_cell_volume 3322(3)
_computing_cell_refinement 'Bruker SMART'
_computing_data_collection 'Bruker SMART'
_computing_data_reduction 'Bruker SAINT software (Bruker, 1999)'
_computing_molecular_graphics 'SHELXL-97 (Sheldrick, 1997)'
_computing_publication_material SHELXL-97
_computing_structure_refinement 'SHELXL-97 (Sheldrick, 1997)'
_computing_structure_solution 'SHELXS-97(Sheldrick, 1997)'
_diffrn_ambient_temperature 293(2)
_diffrn_measured_fraction_theta_full 0.999
_diffrn_measured_fraction_theta_max 0.988
_diffrn_measurement_device_type 'Bruker SMART APEX CCD'
_diffrn_measurement_method 'phi and omega scans'
_diffrn_radiation_monochromator graphite
_diffrn_radiation_source 'fine-focus sealed tube'
_diffrn_radiation_type MoK\a
_diffrn_radiation_wavelength 0.71069
_diffrn_reflns_av_R_equivalents 0.0210
_diffrn_reflns_av_sigmaI/netI 0.0254
_diffrn_reflns_limit_h_max 18
_diffrn_reflns_limit_h_min -18
_diffrn_reflns_limit_k_max 11
_diffrn_reflns_limit_k_min -17
_diffrn_reflns_limit_l_max 20
_diffrn_reflns_limit_l_min -20
_diffrn_reflns_number 18434
_diffrn_reflns_theta_full 25.00
_diffrn_reflns_theta_max 26.16
_diffrn_reflns_theta_min 1.42
_diffrn_standards_decay_% 0
_diffrn_standards_interval_count 0
_diffrn_standards_interval_time .
_diffrn_standards_number 0
_exptl_absorpt_coefficient_mu 1.299
_exptl_absorpt_correction_T_max 0.716
_exptl_absorpt_correction_T_min 0.615
_exptl_absorpt_correction_type empirical
_exptl_absorpt_process_details SADABS
_exptl_crystal_colour yellow
_exptl_crystal_density_diffrn 1.731
_exptl_crystal_density_meas ?
_exptl_crystal_density_method 'not measured'
_exptl_crystal_description block
_exptl_crystal_F_000 1744
_exptl_crystal_size_max 0.404
_exptl_crystal_size_mid 0.32
_exptl_crystal_size_min 0.25
_refine_diff_density_max 1.507
_refine_diff_density_min -1.253
_refine_diff_density_rms 0.077
_refine_ls_extinction_method none
_refine_ls_goodness_of_fit_ref 1.041
_refine_ls_hydrogen_treatment mixed
_refine_ls_matrix_type full
_refine_ls_number_parameters 439
_refine_ls_number_reflns 6566
_refine_ls_number_restraints 3
_refine_ls_restrained_S_all 1.041
_refine_ls_R_factor_all 0.0577
_refine_ls_R_factor_gt 0.0440
_refine_ls_shift/su_max 0.002
_refine_ls_shift/su_mean 0.000
_refine_ls_structure_factor_coef Fsqd
_refine_ls_weighting_details 'calc w=1/[\s^2^(Fo^2^)+(0.0593P)^2^+2.4481P] where P=(Fo^2^+2Fc^2^)/3'
_refine_ls_weighting_scheme calc
_refine_ls_wR_factor_gt 0.1096
_refine_ls_wR_factor_ref 0.1187
_reflns_number_gt 5124
_reflns_number_total 6566
_reflns_threshold_expression >2sigma(I)
_cod_data_source_file b814942a.txt
_cod_data_source_block compound4
_cod_depositor_comments
;
The following automatic conversions were performed:

'_chemical_melting_point' value 'not measured' was changed to '?' -
the value is undefined or not given.

Automatic conversion script
Id: cif_fix_values 1646 2011-03-28 12:23:43Z adriana 

The following automatic conversions were performed:

'_exptl_crystal_density_meas' value 'none' was changed to '?' - the
value is perceived as not measured.

Automatic conversion script
Id: cif_fix_values 3008 2015-01-20 13:52:24Z robertas 
;
_cod_original_sg_symbol_Hall '-P 2ybc '
_cod_original_sg_symbol_H-M 'P 21/c '
_cod_database_code 7001138

loop_
_symmetry_equiv_pos_as_xyz
'x, y, z'
'-x, y+1/2, -z+1/2'
'-x, -y, -z'
'x, -y-1/2, z-1/2'

loop_
_atom_site_label
_atom_site_type_symbol
_atom_site_fract_x
_atom_site_fract_y
_atom_site_fract_z
_atom_site_U_iso_or_equiv
_atom_site_adp_type
_atom_site_occupancy
_atom_site_symmetry_multiplicity
_atom_site_calc_flag
_atom_site_refinement_flags
_atom_site_disorder_assembly
_atom_site_disorder_group
Ag1 Ag 1.00861(2) 0.05735(2) 0.11372(2) 0.06085(13) Uani 1 1 d . . .
Ag2 Ag 0.54901(4) 0.07633(3) -0.09444(3) 0.09672(19) Uani 1 1 d . . .
C1 C 0.7694(2) 0.2842(2) 0.0538(2) 0.0433(8) Uani 1 1 d . . .
C2 C 0.7678(2) 0.3300(3) -0.0181(2) 0.0499(8) Uani 1 1 d . . .
H2 H 0.7715 0.2940 -0.0645 0.060 Uiso 1 1 calc R . .
C3 C 0.7604(3) 0.4322(3) -0.0264(3) 0.0534(9) Uani 1 1 d . . .
C4 C 0.7636(3) 0.4908(3) 0.0461(3) 0.0558(10) Uani 1 1 d . . .
C5 C 0.7725(3) 0.4910(3) 0.1986(3) 0.0688(12) Uani 1 1 d . . .
H5 H 0.7770 0.5572 0.1970 0.083 Uiso 1 1 calc R . .
C6 C 0.7702(4) 0.4475(4) 0.2719(3) 0.0802(14) Uani 1 1 d . . .
H6 H 0.7732 0.4835 0.3198 0.096 Uiso 1 1 calc R . .
C7 C 0.7634(4) 0.3493(4) 0.2740(3) 0.0765(13) Uani 1 1 d . . .
H7 H 0.7593 0.3194 0.3233 0.092 Uiso 1 1 calc R . .
C8 C 0.7627(3) 0.2948(3) 0.2044(2) 0.0595(10) Uani 1 1 d . . .
H8 H 0.7596 0.2286 0.2077 0.071 Uiso 1 1 calc R . .
C9 C 0.7667(2) 0.3374(2) 0.1289(2) 0.0464(8) Uani 1 1 d . . .
C10 C 0.7684(3) 0.4385(3) 0.1257(3) 0.0516(9) Uani 1 1 d . . .
C11 C 1.1557(3) 0.2241(3) 0.1432(3) 0.0672(12) Uani 1 1 d . . .
H11 H 1.2025 0.1870 0.1303 0.081 Uiso 1 1 calc R . .
C12 C 1.0269(3) 0.2668(2) 0.1680(2) 0.0505(9) Uani 1 1 d . . .
H12 H 0.9665 0.2659 0.1751 0.061 Uiso 1 1 calc R . .
C13 C 1.1627(3) 0.3177(3) 0.1613(3) 0.0675(12) Uani 1 1 d . . .
H13 H 1.2138 0.3567 0.1622 0.081 Uiso 1 1 calc R . .
C14 C 1.0557(3) 0.4414(2) 0.1972(3) 0.0555(10) Uani 1 1 d . . .
H14A H 1.1091 0.4719 0.2335 0.067 Uiso 1 1 calc R . .
H14B H 1.0064 0.4385 0.2266 0.067 Uiso 1 1 calc R . .
C15 C 1.0236(3) 0.5008(2) 0.1184(2) 0.0488(8) Uani 1 1 d . . .
H15A H 1.0705 0.4987 0.0862 0.059 Uiso 1 1 calc R . .
H15B H 0.9667 0.4738 0.0845 0.059 Uiso 1 1 calc R . .
C16 C 1.0066(3) 0.6040(3) 0.1396(2) 0.0537(9) Uani 1 1 d . . .
H16A H 0.9558 0.6068 0.1674 0.064 Uiso 1 1 calc R . .
H16B H 1.0619 0.6295 0.1772 0.064 Uiso 1 1 calc R . .
C17 C 0.9829(3) 0.6632(2) 0.0608(2) 0.0543(9) Uani 1 1 d . . .
H17A H 1.0360 0.6647 0.0359 0.065 Uiso 1 1 calc R . .
H17B H 0.9315 0.6337 0.0212 0.065 Uiso 1 1 calc R . .
C18 C 1.0067(3) -0.1603(2) 0.0755(2) 0.0518(9) Uani 1 1 d . . .
H18 H 1.0653 -0.1590 0.0642 0.062 Uiso 1 1 calc R . .
C19 C 0.8785(3) -0.1170(3) 0.1045(2) 0.0544(9) Uani 1 1 d . . .
H19 H 0.8319 -0.0794 0.1172 0.065 Uiso 1 1 calc R . .
C20 C 0.8752(3) -0.2129(3) 0.0959(2) 0.0535(9) Uani 1 1 d . . .
H20 H 0.8270 -0.2532 0.1014 0.064 Uiso 1 1 calc R . .
C21 C 0.6545(3) 0.7953(3) -0.0351(3) 0.0652(11) Uani 1 1 d . . .
H21 H 0.7018 0.7512 -0.0166 0.078 Uiso 1 1 calc R . .
C22 C 0.6642(3) 0.8906(3) -0.0423(3) 0.0666(11) Uani 1 1 d . . .
H22 H 0.7203 0.9235 -0.0292 0.080 Uiso 1 1 calc R . .
C23 C 0.5201(3) 0.8596(3) -0.0812(3) 0.0649(11) Uani 1 1 d . . .
H23 H 0.4561 0.8665 -0.1005 0.078 Uiso 1 1 calc R . .
C24 C 0.5198(3) 0.6821(3) -0.0592(3) 0.0680(11) Uani 1 1 d . . .
H24A H 0.4543 0.6898 -0.0608 0.082 Uiso 1 1 calc R . .
H24B H 0.5488 0.6499 -0.0075 0.082 Uiso 1 1 calc R . .
C25 C 0.5297(3) 0.6209(3) -0.1317(3) 0.0641(11) Uani 1 1 d . . .
H25A H 0.5942 0.6210 -0.1353 0.077 Uiso 1 1 calc R . .
H25B H 0.4926 0.6478 -0.1830 0.077 Uiso 1 1 calc R . .
C26 C 0.4990(3) 0.5190(3) -0.1228(3) 0.0596(10) Uani 1 1 d . . .
H26A H 0.5388 0.4908 -0.0734 0.071 Uiso 1 1 calc R . .
H26B H 0.4359 0.5194 -0.1153 0.071 Uiso 1 1 calc R . .
C27 C 0.5024(4) 0.4587(3) -0.1973(3) 0.0718(12) Uani 1 1 d . . .
H27A H 0.4581 0.4834 -0.2457 0.086 Uiso 1 1 calc R . .
H27B H 0.5639 0.4634 -0.2080 0.086 Uiso 1 1 calc R . .
C28 C 0.3967(3) 0.3181(3) -0.2039(4) 0.0828(15) Uani 1 1 d . . .
H28 H 0.3416 0.3481 -0.2306 0.099 Uiso 1 1 calc R . .
C29 C 0.5401(3) 0.2906(3) -0.1499(3) 0.0701(12) Uani 1 1 d . . .
H29 H 0.6040 0.2994 -0.1321 0.084 Uiso 1 1 calc R . .
C30 C 0.4055(3) 0.2277(3) -0.1770(3) 0.0775(14) Uani 1 1 d . . .
H30 H 0.3571 0.1842 -0.1810 0.093 Uiso 1 1 calc R . .
N1 N 0.7498(3) 0.4755(3) -0.1013(3) 0.0728(10) Uani 1 1 d . . .
N2 N 0.9610(2) -0.0837(2) 0.0918(2) 0.0524(8) Uani 1 1 d . . .
N3 N 1.0699(2) 0.1916(2) 0.1466(2) 0.0540(8) Uani 1 1 d . . .
N4 N 1.0809(2) 0.3441(2) 0.17797(19) 0.0478(7) Uani 1 1 d . . .
N5 N 0.9574(2) -0.23881(19) 0.07746(18) 0.0467(7) Uani 1 1 d . . .
N6 N 0.4974(3) 0.2099(2) -0.1425(2) 0.0691(10) Uani 1 1 d . . .
N7 N 0.4812(2) 0.3576(2) -0.1857(2) 0.0586(8) Uani 1 1 d . . .
N8 N 0.5623(2) 0.7767(2) -0.0601(2) 0.0537(8) Uani 1 1 d . . .
N9 N 0.5793(3) 0.9309(2) -0.0716(2) 0.0637(9) Uani 1 1 d . . .
O1 O 0.84696(19) 0.12908(19) 0.12411(19) 0.0653(7) Uani 1 1 d . . .
O2 O 0.68312(19) 0.1257(2) 0.06334(19) 0.0645(7) Uani 1 1 d . . .
O3 O 0.7909(3) 0.1287(2) -0.0251(2) 0.0809(10) Uani 1 1 d . . .
O4 O 0.7605(2) 0.5796(2) 0.0450(2) 0.0836(10) Uani 1 1 d . . .
O5 O 0.7465(3) 0.4215(3) -0.1642(2) 0.0885(10) Uani 1 1 d . . .
S1 S 0.77334(6) 0.15683(6) 0.05371(6) 0.0484(2) Uani 1 1 d . . .
O1W O 0.6829(3) 0.5176(2) -0.3130(2) 0.0852(10) Uani 1 1 d D . .
H1A H 0.700(5) 0.491(4) -0.269(2) 0.128 Uiso 1 1 d D . .
H1B H 0.684(5) 0.478(4) -0.347(3) 0.128 Uiso 1 1 d D . .

loop_
_atom_site_aniso_label
_atom_site_aniso_U_11
_atom_site_aniso_U_22
_atom_site_aniso_U_33
_atom_site_aniso_U_23
_atom_site_aniso_U_13
_atom_site_aniso_U_12
Ag1 0.0750(2) 0.03135(17) 0.0753(2) -0.00048(13) 0.01618(17) -0.00354(13)
Ag2 0.1561(5) 0.0423(2) 0.0906(3) 0.00211(17) 0.0269(3) 0.0275(2)
C1 0.0395(18) 0.0364(18) 0.055(2) 0.0026(15) 0.0122(15) -0.0020(14)
C2 0.050(2) 0.043(2) 0.058(2) 0.0017(16) 0.0161(17) -0.0025(16)
C3 0.048(2) 0.049(2) 0.064(2) 0.0110(18) 0.0150(18) -0.0042(16)
C4 0.045(2) 0.038(2) 0.083(3) 0.0053(18) 0.0134(19) 0.0010(15)
C5 0.069(3) 0.052(3) 0.087(3) -0.018(2) 0.021(2) 0.004(2)
C6 0.093(4) 0.076(3) 0.074(3) -0.028(3) 0.023(3) 0.004(3)
C7 0.090(3) 0.083(4) 0.057(3) -0.001(2) 0.019(2) 0.001(3)
C8 0.069(3) 0.052(2) 0.059(2) -0.0001(18) 0.019(2) 0.0048(19)
C9 0.0390(18) 0.0429(19) 0.058(2) -0.0010(16) 0.0133(16) 0.0028(14)
C10 0.044(2) 0.043(2) 0.068(2) -0.0012(17) 0.0140(18) 0.0038(15)
C11 0.058(2) 0.039(2) 0.110(4) 0.009(2) 0.031(2) 0.0096(18)
C12 0.050(2) 0.0350(19) 0.067(2) 0.0035(16) 0.0140(18) -0.0008(15)
C13 0.052(2) 0.040(2) 0.109(4) 0.007(2) 0.017(2) -0.0032(18)
C14 0.071(3) 0.0348(19) 0.058(2) -0.0026(16) 0.0093(19) 0.0049(17)
C15 0.056(2) 0.0338(18) 0.054(2) -0.0020(15) 0.0078(17) 0.0076(15)
C16 0.067(2) 0.0323(19) 0.058(2) -0.0055(16) 0.0076(19) 0.0094(17)
C17 0.072(3) 0.0337(19) 0.057(2) -0.0042(16) 0.0153(19) 0.0102(17)
C18 0.056(2) 0.0374(19) 0.063(2) -0.0027(16) 0.0147(18) 0.0033(16)
C19 0.052(2) 0.040(2) 0.067(2) -0.0101(17) 0.0047(18) 0.0086(16)
C20 0.052(2) 0.0380(19) 0.067(2) -0.0044(17) 0.0070(18) 0.0021(16)
C21 0.056(2) 0.047(2) 0.086(3) 0.007(2) 0.004(2) 0.0074(18)
C22 0.060(3) 0.053(3) 0.081(3) -0.005(2) 0.005(2) -0.006(2)
C23 0.049(2) 0.054(3) 0.090(3) -0.004(2) 0.015(2) 0.0112(19)
C24 0.076(3) 0.049(2) 0.086(3) -0.007(2) 0.034(2) -0.016(2)
C25 0.079(3) 0.044(2) 0.070(3) 0.0014(19) 0.020(2) -0.010(2)
C26 0.066(3) 0.041(2) 0.073(3) -0.0010(18) 0.020(2) -0.0089(18)
C27 0.096(3) 0.046(2) 0.075(3) 0.002(2) 0.022(3) -0.008(2)
C28 0.055(3) 0.054(3) 0.130(4) -0.009(3) 0.003(3) 0.004(2)
C29 0.058(3) 0.049(2) 0.092(3) -0.011(2) -0.004(2) 0.0045(19)
C30 0.072(3) 0.045(2) 0.118(4) -0.006(2) 0.028(3) -0.009(2)
N1 0.071(2) 0.062(2) 0.086(3) 0.023(2) 0.020(2) -0.0025(19)
N2 0.061(2) 0.0307(16) 0.063(2) -0.0039(13) 0.0089(16) 0.0044(13)
N3 0.0550(19) 0.0331(16) 0.073(2) 0.0042(14) 0.0132(16) 0.0005(13)
N4 0.0508(17) 0.0342(15) 0.0556(18) 0.0034(13) 0.0071(14) 0.0040(13)
N5 0.0577(18) 0.0262(14) 0.0554(17) -0.0039(12) 0.0117(14) 0.0070(12)
N6 0.089(3) 0.0373(19) 0.073(2) -0.0026(16) 0.003(2) 0.0063(17)
N7 0.062(2) 0.0392(17) 0.073(2) -0.0026(15) 0.0119(17) -0.0048(15)
N8 0.0512(18) 0.0369(16) 0.073(2) -0.0026(14) 0.0158(16) -0.0022(13)
N9 0.072(2) 0.0387(18) 0.077(2) -0.0042(15) 0.0109(19) 0.0036(16)
O1 0.0557(16) 0.0441(15) 0.091(2) 0.0051(14) 0.0061(15) 0.0068(12)
O2 0.0562(16) 0.0525(17) 0.086(2) 0.0043(14) 0.0198(14) -0.0140(13)
O3 0.126(3) 0.0499(18) 0.083(2) -0.0076(15) 0.057(2) -0.0043(17)
O4 0.095(2) 0.0385(17) 0.115(3) 0.0056(16) 0.020(2) 0.0020(15)
O5 0.119(3) 0.084(3) 0.063(2) 0.0163(18) 0.022(2) -0.005(2)
S1 0.0521(5) 0.0355(5) 0.0610(6) -0.0010(4) 0.0205(4) -0.0041(4)
O1W 0.130(3) 0.054(2) 0.076(2) 0.0044(16) 0.034(2) 0.025(2)

loop_
_atom_type_symbol
_atom_type_description
_atom_type_scat_dispersion_real
_atom_type_scat_dispersion_imag
_atom_type_scat_source
C C 0.0033 0.0016 'International Tables Vol C Tables 4.2.6.8 and 6.1.1.4'
H H 0.0000 0.0000 'International Tables Vol C Tables 4.2.6.8 and 6.1.1.4'
N N 0.0061 0.0033 'International Tables Vol C Tables 4.2.6.8 and 6.1.1.4'
O O 0.0106 0.0060 'International Tables Vol C Tables 4.2.6.8 and 6.1.1.4'
S S 0.1246 0.1234 'International Tables Vol C Tables 4.2.6.8 and 6.1.1.4'
Ag Ag -0.8971 1.1015 'International Tables Vol C Tables 4.2.6.8 and 6.1.1.4'

loop_
_geom_angle_atom_site_label_1
_geom_angle_atom_site_label_2
_geom_angle_atom_site_label_3
_geom_angle
_geom_angle_site_symmetry_1
_geom_angle_site_symmetry_3
_geom_angle_publ_flag
N2 Ag1 N3 173.01(12) . . ?
N9 Ag2 N6 166.67(15) 1_545 . ?
C2 C1 C9 120.6(3) . . ?
C2 C1 S1 118.0(3) . . ?
C9 C1 S1 121.3(3) . . ?
C1 C2 C3 123.0(4) . . ?
C1 C2 H2 118.5 . . ?
C3 C2 H2 118.5 . . ?
N1 C3 C2 121.5(4) . . ?
N1 C3 C4 118.5(4) . . ?
C2 C3 C4 120.0(4) . . ?
O4 C4 C3 124.3(4) . . ?
O4 C4 C10 119.8(4) . . ?
C3 C4 C10 115.9(3) . . ?
C6 C5 C10 121.6(4) . . ?
C6 C5 H5 119.2 . . ?
C10 C5 H5 119.2 . . ?
C5 C6 C7 119.0(4) . . ?
C5 C6 H6 120.5 . . ?
C7 C6 H6 120.5 . . ?
C8 C7 C6 121.1(4) . . ?
C8 C7 H7 119.4 . . ?
C6 C7 H7 119.4 . . ?
C7 C8 C9 121.0(4) . . ?
C7 C8 H8 119.5 . . ?
C9 C8 H8 119.5 . . ?
C8 C9 C10 117.7(3) . . ?
C8 C9 C1 123.9(3) . . ?
C10 C9 C1 118.4(3) . . ?
C5 C10 C9 119.4(4) . . ?
C5 C10 C4 118.9(4) . . ?
C9 C10 C4 121.7(4) . . ?
C13 C11 N3 109.9(4) . . ?
C13 C11 H11 125.0 . . ?
N3 C11 H11 125.0 . . ?
N3 C12 N4 111.6(3) . . ?
N3 C12 H12 124.2 . . ?
N4 C12 H12 124.2 . . ?
C11 C13 N4 106.6(4) . . ?
C11 C13 H13 126.7 . . ?
N4 C13 H13 126.7 . . ?
N4 C14 C15 111.5(3) . . ?
N4 C14 H14A 109.3 . . ?
C15 C14 H14A 109.3 . . ?
N4 C14 H14B 109.3 . . ?
C15 C14 H14B 109.3 . . ?
H14A C14 H14B 108.0 . . ?
C16 C15 C14 111.0(3) . . ?
C16 C15 H15A 109.4 . . ?
C14 C15 H15A 109.4 . . ?
C16 C15 H15B 109.4 . . ?
C14 C15 H15B 109.4 . . ?
H15A C15 H15B 108.0 . . ?
C17 C16 C15 109.9(3) . . ?
C17 C16 H16A 109.7 . . ?
C15 C16 H16A 109.7 . . ?
C17 C16 H16B 109.7 . . ?
C15 C16 H16B 109.7 . . ?
H16A C16 H16B 108.2 . . ?
N5 C17 C16 111.7(3) 1_565 . ?
N5 C17 H17A 109.3 1_565 . ?
C16 C17 H17A 109.3 . . ?
N5 C17 H17B 109.3 1_565 . ?
C16 C17 H17B 109.3 . . ?
H17A C17 H17B 107.9 . . ?
N5 C18 N2 110.9(3) . . ?
N5 C18 H18 124.6 . . ?
N2 C18 H18 124.6 . . ?
C20 C19 N2 109.5(3) . . ?
C20 C19 H19 125.2 . . ?
N2 C19 H19 125.2 . . ?
C19 C20 N5 105.9(3) . . ?
C19 C20 H20 127.1 . . ?
N5 C20 H20 127.1 . . ?
C22 C21 N8 106.5(4) . . ?
C22 C21 H21 126.7 . . ?
N8 C21 H21 126.7 . . ?
C21 C22 N9 109.5(4) . . ?
C21 C22 H22 125.3 . . ?
N9 C22 H22 125.3 . . ?
N9 C23 N8 112.0(4) . . ?
N9 C23 H23 124.0 . . ?
N8 C23 H23 124.0 . . ?
N8 C24 C25 112.5(3) . . ?
N8 C24 H24A 109.1 . . ?
C25 C24 H24A 109.1 . . ?
N8 C24 H24B 109.1 . . ?
C25 C24 H24B 109.1 . . ?
H24A C24 H24B 107.8 . . ?
C24 C25 C26 111.7(3) . . ?
C24 C25 H25A 109.3 . . ?
C26 C25 H25A 109.3 . . ?
C24 C25 H25B 109.3 . . ?
C26 C25 H25B 109.3 . . ?
H25A C25 H25B 107.9 . . ?
C27 C26 C25 112.4(3) . . ?
C27 C26 H26A 109.1 . . ?
C25 C26 H26A 109.1 . . ?
C27 C26 H26B 109.1 . . ?
C25 C26 H26B 109.1 . . ?
H26A C26 H26B 107.9 . . ?
N7 C27 C26 112.6(4) . . ?
N7 C27 H27A 109.1 . . ?
C26 C27 H27A 109.1 . . ?
N7 C27 H27B 109.1 . . ?
C26 C27 H27B 109.1 . . ?
H27A C27 H27B 107.8 . . ?
N7 C28 C30 107.8(4) . . ?
N7 C28 H28 126.1 . . ?
C30 C28 H28 126.1 . . ?
N6 C29 N7 111.8(4) . . ?
N6 C29 H29 124.1 . . ?
N7 C29 H29 124.1 . . ?
C28 C30 N6 108.6(4) . . ?
C28 C30 H30 125.7 . . ?
N6 C30 H30 125.7 . . ?
O5 N1 C3 116.9(4) . . ?
C18 N2 C19 105.7(3) . . ?
C18 N2 Ag1 128.9(3) . . ?
C19 N2 Ag1 124.7(2) . . ?
C12 N3 C11 104.9(3) . . ?
C12 N3 Ag1 125.2(3) . . ?
C11 N3 Ag1 129.6(3) . . ?
C12 N4 C13 106.9(3) . . ?
C12 N4 C14 127.3(3) . . ?
C13 N4 C14 125.6(3) . . ?
C18 N5 C20 108.0(3) . . ?
C18 N5 C17 127.2(3) . 1_545 ?
C20 N5 C17 124.7(3) . 1_545 ?
C29 N6 C30 105.0(4) . . ?
C29 N6 Ag2 131.3(3) . . ?
C30 N6 Ag2 123.7(3) . . ?
C29 N7 C28 106.9(4) . . ?
C29 N7 C27 127.1(4) . . ?
C28 N7 C27 125.8(4) . . ?
C23 N8 C21 106.8(3) . . ?
C23 N8 C24 128.1(4) . . ?
C21 N8 C24 125.1(3) . . ?
C23 N9 C22 105.2(4) . . ?
C23 N9 Ag2 127.4(3) . 1_565 ?
C22 N9 Ag2 127.4(3) . 1_565 ?
O3 S1 O1 112.9(2) . . ?
O3 S1 O2 112.7(2) . . ?
O1 S1 O2 111.71(18) . . ?
O3 S1 C1 106.66(17) . . ?
O1 S1 C1 106.67(16) . . ?
O2 S1 C1 105.61(16) . . ?
H1A O1W H1B 106(5) . . ?

loop_
_geom_bond_atom_site_label_1
_geom_bond_atom_site_label_2
_geom_bond_distance
_geom_bond_site_symmetry_2
_geom_bond_publ_flag
Ag1 N2 2.098(3) . ?
Ag1 N3 2.101(3) . ?
Ag2 N9 2.100(3) 1_545 ?
Ag2 N6 2.103(4) . ?
C1 C2 1.344(5) . ?
C1 C9 1.455(5) . ?
C1 S1 1.784(4) . ?
C2 C3 1.440(5) . ?
C2 H2 0.9300 . ?
C3 N1 1.352(5) . ?
C3 C4 1.442(6) . ?
C4 O4 1.244(5) . ?
C4 C10 1.492(6) . ?
C5 C6 1.362(7) . ?
C5 C10 1.398(6) . ?
C5 H5 0.9300 . ?
C6 C7 1.379(7) . ?
C6 H6 0.9300 . ?
C7 C8 1.378(6) . ?
C7 H7 0.9300 . ?
C8 C9 1.395(5) . ?
C8 H8 0.9300 . ?
C9 C10 1.417(5) . ?
C11 C13 1.342(6) . ?
C11 N3 1.362(5) . ?
C11 H11 0.9300 . ?
C12 N3 1.321(5) . ?
C12 N4 1.332(5) . ?
C12 H12 0.9300 . ?
C13 N4 1.356(5) . ?
C13 H13 0.9300 . ?
C14 N4 1.466(4) . ?
C14 C15 1.522(5) . ?
C14 H14A 0.9700 . ?
C14 H14B 0.9700 . ?
C15 C16 1.521(5) . ?
C15 H15A 0.9700 . ?
C15 H15B 0.9700 . ?
C16 C17 1.511(5) . ?
C16 H16A 0.9700 . ?
C16 H16B 0.9700 . ?
C17 N5 1.465(4) 1_565 ?
C17 H17A 0.9700 . ?
C17 H17B 0.9700 . ?
C18 N5 1.323(5) . ?
C18 N2 1.330(5) . ?
C18 H18 0.9300 . ?
C19 C20 1.350(5) . ?
C19 N2 1.370(5) . ?
C19 H19 0.9300 . ?
C20 N5 1.372(5) . ?
C20 H20 0.9300 . ?
C21 C22 1.349(6) . ?
C21 N8 1.354(5) . ?
C21 H21 0.9300 . ?
C22 N9 1.357(6) . ?
C22 H22 0.9300 . ?
C23 N9 1.312(5) . ?
C23 N8 1.325(5) . ?
C23 H23 0.9300 . ?
C24 N8 1.468(5) . ?
C24 C25 1.508(6) . ?
C24 H24A 0.9700 . ?
C24 H24B 0.9700 . ?
C25 C26 1.514(5) . ?
C25 H25A 0.9700 . ?
C25 H25B 0.9700 . ?
C26 C27 1.502(6) . ?
C26 H26A 0.9700 . ?
C26 H26B 0.9700 . ?
C27 N7 1.472(5) . ?
C27 H27A 0.9700 . ?
C27 H27B 0.9700 . ?
C28 N7 1.335(5) . ?
C28 C30 1.339(6) . ?
C28 H28 0.9300 . ?
C29 N6 1.313(6) . ?
C29 N7 1.321(5) . ?
C29 H29 0.9300 . ?
C30 N6 1.368(6) . ?
C30 H30 0.9300 . ?
N1 O5 1.277(5) . ?
N5 C17 1.465(4) 1_545 ?
N9 Ag2 2.100(3) 1_565 ?
O1 S1 1.445(3) . ?
O2 S1 1.449(3) . ?
O3 S1 1.439(3) . ?
O1W H1A 0.81(3) . ?
O1W H1B 0.79(3) . ?

loop_
_geom_hbond_atom_site_label_D
_geom_hbond_atom_site_label_H
_geom_hbond_atom_site_label_A
_geom_hbond_distance_DH
_geom_hbond_distance_HA
_geom_hbond_distance_DA
_geom_hbond_angle_DHA
_geom_hbond_site_symmetry_A
O1W H1A O5 0.81(3) 1.96(3) 2.762(5) 176(7) .
O1W H1B O2 0.79(3) 2.07(3) 2.862(5) 178(7) 4_565

loop_
_geom_torsion_atom_site_label_1
_geom_torsion_atom_site_label_2
_geom_torsion_atom_site_label_3
_geom_torsion_atom_site_label_4
_geom_torsion
_geom_torsion_site_symmetry_1
_geom_torsion_site_symmetry_2
_geom_torsion_site_symmetry_3
_geom_torsion_site_symmetry_4
_geom_torsion_publ_flag
C9 C1 C2 C3 -2.0(5) . . . . ?
S1 C1 C2 C3 177.2(3) . . . . ?
C1 C2 C3 N1 -173.4(4) . . . . ?
C1 C2 C3 C4 6.1(6) . . . . ?
N1 C3 C4 O4 -2.7(6) . . . . ?
C2 C3 C4 O4 177.8(4) . . . . ?
N1 C3 C4 C10 175.7(3) . . . . ?
C2 C3 C4 C10 -3.8(5) . . . . ?
C10 C5 C6 C7 -0.1(8) . . . . ?
C5 C6 C7 C8 2.6(8) . . . . ?
C6 C7 C8 C9 -1.5(7) . . . . ?
C7 C8 C9 C10 -2.0(6) . . . . ?
C7 C8 C9 C1 177.8(4) . . . . ?
C2 C1 C9 C8 176.2(4) . . . . ?
S1 C1 C9 C8 -3.0(5) . . . . ?
C2 C1 C9 C10 -4.0(5) . . . . ?
S1 C1 C9 C10 176.8(3) . . . . ?
C6 C5 C10 C9 -3.4(6) . . . . ?
C6 C5 C10 C4 175.2(4) . . . . ?
C8 C9 C10 C5 4.4(5) . . . . ?
C1 C9 C10 C5 -175.5(3) . . . . ?
C8 C9 C10 C4 -174.2(3) . . . . ?
C1 C9 C10 C4 6.0(5) . . . . ?
O4 C4 C10 C5 -2.2(6) . . . . ?
C3 C4 C10 C5 179.4(4) . . . . ?
O4 C4 C10 C9 176.4(4) . . . . ?
C3 C4 C10 C9 -2.1(5) . . . . ?
N3 C11 C13 N4 1.2(5) . . . . ?
N4 C14 C15 C16 -174.6(3) . . . . ?
C14 C15 C16 C17 175.1(3) . . . . ?
C15 C16 C17 N5 174.7(3) . . . 1_565 ?
N2 C19 C20 N5 0.0(4) . . . . ?
N8 C21 C22 N9 -0.2(5) . . . . ?
N8 C24 C25 C26 171.3(4) . . . . ?
C24 C25 C26 C27 176.2(4) . . . . ?
C25 C26 C27 N7 174.5(4) . . . . ?
N7 C28 C30 N6 -1.0(6) . . . . ?
C2 C3 N1 O5 0.1(6) . . . . ?
C4 C3 N1 O5 -179.4(4) . . . . ?
N5 C18 N2 C19 0.0(4) . . . . ?
N5 C18 N2 Ag1 170.8(2) . . . . ?
C20 C19 N2 C18 0.0(4) . . . . ?
C20 C19 N2 Ag1 -171.3(3) . . . . ?
N4 C12 N3 C11 0.0(5) . . . . ?
N4 C12 N3 Ag1 -174.2(2) . . . . ?
C13 C11 N3 C12 -0.8(5) . . . . ?
C13 C11 N3 Ag1 173.1(3) . . . . ?
N3 C12 N4 C13 0.7(5) . . . . ?
N3 C12 N4 C14 176.5(3) . . . . ?
C11 C13 N4 C12 -1.2(5) . . . . ?
C11 C13 N4 C14 -177.1(4) . . . . ?
C15 C14 N4 C12 -94.6(5) . . . . ?
C15 C14 N4 C13 80.5(5) . . . . ?
N2 C18 N5 C20 0.0(4) . . . . ?
N2 C18 N5 C17 178.4(3) . . . 1_545 ?
C19 C20 N5 C18 0.0(4) . . . . ?
C19 C20 N5 C17 -178.4(3) . . . 1_545 ?
N7 C29 N6 C30 0.6(6) . . . . ?
N7 C29 N6 Ag2 178.5(3) . . . . ?
C28 C30 N6 C29 0.3(6) . . . . ?
C28 C30 N6 Ag2 -177.8(4) . . . . ?
N9 Ag2 N6 C29 -134.5(6) 1_545 . . . ?
N9 Ag2 N6 C30 43.0(9) 1_545 . . . ?
N6 C29 N7 C28 -1.3(6) . . . . ?
N6 C29 N7 C27 174.0(4) . . . . ?
C30 C28 N7 C29 1.4(6) . . . . ?
C30 C28 N7 C27 -174.0(4) . . . . ?
C26 C27 N7 C29 -85.9(6) . . . . ?
C26 C27 N7 C28 88.5(6) . . . . ?
N9 C23 N8 C21 0.2(5) . . . . ?
N9 C23 N8 C24 177.4(4) . . . . ?
C22 C21 N8 C23 0.0(5) . . . . ?
C22 C21 N8 C24 -177.3(4) . . . . ?
C25 C24 N8 C23 104.6(5) . . . . ?
C25 C24 N8 C21 -78.7(6) . . . . ?
N8 C23 N9 C22 -0.3(5) . . . . ?
N8 C23 N9 Ag2 -179.2(3) . . . 1_565 ?
C21 C22 N9 C23 0.3(5) . . . . ?
C21 C22 N9 Ag2 179.2(3) . . . 1_565 ?
C2 C1 S1 O3 10.1(4) . . . . ?
C9 C1 S1 O3 -170.7(3) . . . . ?
C2 C1 S1 O1 131.1(3) . . . . ?
C9 C1 S1 O1 -49.8(3) . . . . ?
C2 C1 S1 O2 -109.9(3) . . . . ?
C9 C1 S1 O2 69.2(3) . . . . ?
